data_7717073
loop_
_publ_author_name
'Kuilya, Hemrupa'
'Das, Pranjal'
'Basak, Swati'
'Sarma, Debajit'
'Mazumdar, Pradyumna'
'Choudhury, Diganta'
'Kalita, Apurba'

_publ_section_title
;
 Effect of ligand substituents on the reactivity pathways of copper(II)
 complexes towards electrocatalytic water oxidation.
;
_journal_issue 43
_journal_name_full 'Dalton transactions (Cambridge, England : 2003)'
_journal_page_first 17547
_journal_page_last 17553
_journal_paper_doi 10.1039/d4dt01852d
_journal_volume 53
_journal_year 2024
_chemical_formula_sum 'C15 H17 Cl Cu N4 O6'
_chemical_formula_weight 448.32
_space_group_crystal_system orthorhombic
_space_group_IT_number 19
_space_group_name_Hall 'P 2ac 2ab'
_space_group_name_H-M_alt 'P 21 21 21'
_atom_sites_solution_hydrogens geom
_audit_creation_method SHELXL-2018/3
_audit_update_record
;
2023-07-28 deposited with the CCDC.	2024-09-23 downloaded from the CCDC.
;
_cell_angle_alpha 90
_cell_angle_beta 90
_cell_angle_gamma 90
_cell_formula_units_Z 4
_cell_length_a 6.9279(6)
_cell_length_b 12.5890(11)
_cell_length_c 20.2730(18)
_cell_measurement_reflns_used 3553
_cell_measurement_temperature 300(2)
_cell_measurement_theta_max 26.351
_cell_measurement_theta_min 2.580
_cell_volume 1768.1(3)
_computing_cell_refinement 'SAINT V8.37A (Bruker, 2016)'
_computing_data_collection 'Apex3 v2016.9-0 (Bruker, 2016)'
_computing_data_reduction 'SAINT V8.37A (Bruker, 2016)'
_computing_molecular_graphics 'Ortep-3 for windows (Farrugia, 1999)'
_computing_publication_material 'PLATON (Spek, 2003)'
_computing_structure_refinement 'SHELXL-2018/3 (Sheldrick, 2018)'
_computing_structure_solution 'SHELXT 2018/2 (Sheldrick, 2018)'
_diffrn_ambient_temperature 300(2)
_diffrn_measured_fraction_theta_full 0.983
_diffrn_measured_fraction_theta_max 0.984
_diffrn_measurement_device_type 'Bruker D8 Quest PHOTON II diffractometer'
_diffrn_measurement_method '\f and \w scans'
_diffrn_radiation_type MoK\a
_diffrn_radiation_wavelength 0.71073
_diffrn_reflns_av_R_equivalents 0.0479
_diffrn_reflns_av_unetI/netI 0.0399
_diffrn_reflns_Laue_measured_fraction_full 0.983
_diffrn_reflns_Laue_measured_fraction_max 0.984
_diffrn_reflns_limit_h_max 8
_diffrn_reflns_limit_h_min -8
_diffrn_reflns_limit_k_max 15
_diffrn_reflns_limit_k_min -15
_diffrn_reflns_limit_l_max 25
_diffrn_reflns_limit_l_min -25
_diffrn_reflns_number 16185
_diffrn_reflns_point_group_measured_fraction_full 0.983
_diffrn_reflns_point_group_measured_fraction_max 0.984
_diffrn_reflns_theta_full 25.242
_diffrn_reflns_theta_max 26.351
_diffrn_reflns_theta_min 2.580
_diffrn_source 'fine-focus sealed tube'
_exptl_absorpt_coefficient_mu 1.429
_exptl_absorpt_correction_type multi-scan
_exptl_absorpt_process_details '(SADABS; Sheldrick, 1996)'
_exptl_crystal_colour blue
_exptl_crystal_density_diffrn 1.684
_exptl_crystal_density_method 'not measured'
_exptl_crystal_description block
_exptl_crystal_F_000 916
_exptl_crystal_recrystallization_method 'Re-crystallisation from solvent: Methanol'
_exptl_crystal_size_max 0.220
_exptl_crystal_size_mid 0.200
_exptl_crystal_size_min 0.150
_exptl_transmission_factor_max 0.814
_exptl_transmission_factor_min 0.744
_refine_diff_density_max 1.761
_refine_diff_density_min -0.703
_refine_diff_density_rms 0.159
_refine_ls_abs_structure_details
;
 Refined as an inversion twin.
;
_refine_ls_abs_structure_Flack 0.36(5)
_refine_ls_extinction_method none
_refine_ls_goodness_of_fit_ref 1.081
_refine_ls_hydrogen_treatment constr
_refine_ls_matrix_type full
_refine_ls_number_parameters 247
_refine_ls_number_reflns 3553
_refine_ls_number_restraints 74
_refine_ls_restrained_S_all 1.085
_refine_ls_R_factor_all 0.0806
_refine_ls_R_factor_gt 0.0725
_refine_ls_shift/su_max 0.000
_refine_ls_shift/su_mean 0.000
_refine_ls_structure_factor_coef Fsqd
_refine_ls_weighting_details 'w=1/[\s^2^(Fo^2^)+(0.1251P)^2^+1.3560P] where P=(Fo^2^+2Fc^2^)/3'
_refine_ls_weighting_scheme calc
_refine_ls_wR_factor_gt 0.1835
_refine_ls_wR_factor_ref 0.1951
_reflns_Friedel_coverage 0.730
_reflns_Friedel_fraction_full 0.984
_reflns_Friedel_fraction_max 0.985
_reflns_number_gt 3078
_reflns_number_total 3553
_reflns_threshold_expression 'I > 2\s(I)'
_cod_data_source_file d4dt01852d2.cif
_cod_data_source_block shelx
_cod_depositor_comments 'Adding full bibliography for 7717073--7717074.cif.'
_cod_database_code 7717073
_shelx_shelxl_version_number 2018/3
_shelx_space_group_comment
;
The symmetry employed for this shelxl refinement is uniquely defined
by the following loop, which should always be used as a source of
symmetry information in preference to the above space-group names.
They are only intended as comments.
;
_shelx_estimated_absorpt_t_min 0.744
_shelx_estimated_absorpt_t_max 0.814

loop_
_space_group_symop_operation_xyz
'x, y, z'
'-x+1/2, -y, z+1/2'
'-x, y+1/2, -z+1/2'
'x+1/2, -y+1/2, -z'

loop_
_atom_site_label
_atom_site_type_symbol
_atom_site_fract_x
_atom_site_fract_y
_atom_site_fract_z
_atom_site_U_iso_or_equiv
_atom_site_adp_type
_atom_site_occupancy
_atom_site_site_symmetry_order
_atom_site_calc_flag
_atom_site_refinement_flags_posn
_atom_site_refinement_flags_adp
_atom_site_refinement_flags_occupancy
_atom_site_disorder_assembly
_atom_site_disorder_group
Cu1 Cu 0.24351(13) 0.81230(7) 0.58955(4) 0.0485(3) Uani 1 1 d . U . . .
Cl1 Cl 0.9863(3) 0.3054(2) 0.74387(10) 0.0706(7) Uani 1 1 d . U . . .
O1 O -0.0961(12) 0.9127(6) 0.5286(4) 0.078(2) Uani 1 1 d . U . . .
H1A H -0.111051 0.848861 0.522251 0.117 Uiso 1 1 calc R U . . .
O2 O -0.1002(9) 0.7207(5) 0.5247(3) 0.0573(14) Uani 1 1 d . U . . .
O5 O 0.9653(18) 0.1863(8) 0.7538(7) 0.130(4) Uani 1 1 d . U . . .
O4 O 1.1910(14) 0.3115(9) 0.7380(7) 0.129(4) Uani 1 1 d . U . . .
O6 O 0.927(2) 0.3131(10) 0.6775(6) 0.135(4) Uani 1 1 d . U . . .
O3 O 0.934(4) 0.3449(19) 0.7978(9) 0.257(11) Uani 1 1 d . U . . .
N3 N 0.3848(10) 0.6835(6) 0.6223(3) 0.0506(13) Uani 1 1 d . U . . .
N4 N 0.0619(9) 0.6991(5) 0.5600(3) 0.0456(13) Uani 1 1 d . U . . .
N1 N 0.4004(11) 0.9393(6) 0.6183(4) 0.0542(16) Uani 1 1 d . U . . .
N2 N 0.0690(10) 0.9286(6) 0.5613(4) 0.0536(16) Uani 1 1 d . U . . .
C13 C 0.2704(12) 0.5867(6) 0.6072(5) 0.058(2) Uani 1 1 d . U . . .
C6 C 0.1160(14) 1.0241(8) 0.5755(5) 0.062(2) Uani 1 1 d . U . . .
C4 C 0.3735(19) 1.1274(8) 0.6342(6) 0.077(3) Uani 1 1 d . U . . .
H4 H 0.301287 1.189185 0.629221 0.092 Uiso 1 1 calc R U . . .
C14 C 0.0995(13) 0.6065(7) 0.5769(4) 0.0544(18) Uani 1 1 d . U . . .
C7 C -0.001(2) 1.1200(9) 0.5555(8) 0.096(4) Uani 1 1 d . U . . .
H7A H -0.132656 1.098455 0.546747 0.115 Uiso 1 1 calc R U . . .
H7B H -0.002607 1.170611 0.591551 0.115 Uiso 1 1 calc R U . . .
C15 C -0.0128(19) 0.5085(8) 0.5567(6) 0.083(3) Uani 1 1 d . U . . .
H15A H -0.129117 0.529480 0.534481 0.125 Uiso 1 1 calc R U . . .
H15B H -0.045058 0.467849 0.595225 0.125 Uiso 1 1 calc R U . . .
H15C H 0.064500 0.465994 0.527574 0.125 Uiso 1 1 calc R U . . .
C12 C 0.3429(16) 0.4961(8) 0.6360(6) 0.071(3) Uani 1 1 d . U . . .
H12 H 0.270484 0.434143 0.632796 0.086 Uiso 1 1 calc R U . . .
C3 C 0.547(2) 1.1305(10) 0.6641(6) 0.088(3) Uani 1 1 d . U . . .
H3 H 0.596514 1.194336 0.679618 0.105 Uiso 1 1 calc R U . . .
C2 C 0.648(2) 1.0375(12) 0.6713(9) 0.119(6) Uani 1 1 d . U . . .
H2A H 0.768374 1.037516 0.691795 0.143 Uiso 1 1 calc R U . . .
C11 C 0.524(2) 0.4914(10) 0.6708(7) 0.089(4) Uani 1 1 d . U . . .
H11 H 0.568362 0.427412 0.687959 0.107 Uiso 1 1 calc R U . . .
C9 C 0.5531(18) 0.6759(9) 0.6526(7) 0.089(4) Uani 1 1 d . U . . .
H9 H 0.627159 0.737051 0.657513 0.107 Uiso 1 1 calc R U . . .
C1 C 0.571(2) 0.9451(11) 0.6480(8) 0.101(5) Uani 1 1 d . U . . .
H1 H 0.641023 0.882770 0.653196 0.121 Uiso 1 1 calc R U . . .
C10 C 0.626(2) 0.5792(11) 0.6780(7) 0.098(4) Uani 1 1 d . U . . .
H10 H 0.744700 0.577444 0.699431 0.117 Uiso 1 1 calc R U . . .
C5 C 0.3029(13) 1.0307(7) 0.6105(4) 0.0557(19) Uani 1 1 d . U . . .
C8 C 0.080(5) 1.1718(17) 0.4959(14) 0.225(17) Uani 1 1 d . U . . .
H8A H 0.102867 1.119230 0.462473 0.337 Uiso 1 1 calc R U . . .
H8B H 0.199726 1.206058 0.506935 0.337 Uiso 1 1 calc R U . . .
H8C H -0.009585 1.223685 0.479666 0.337 Uiso 1 1 calc R U . . .

loop_
_atom_site_aniso_label
_atom_site_aniso_U_11
_atom_site_aniso_U_22
_atom_site_aniso_U_33
_atom_site_aniso_U_23
_atom_site_aniso_U_13
_atom_site_aniso_U_12
Cu1 0.0468(5) 0.0456(5) 0.0531(5) 0.0003(4) -0.0079(4) 0.0021(5)
Cl1 0.0495(10) 0.1105(19) 0.0516(10) -0.0010(12) -0.0077(8) -0.0074(13)
O1 0.075(5) 0.058(4) 0.102(5) -0.018(3) -0.042(4) 0.019(3)
O2 0.046(3) 0.061(3) 0.065(4) 0.006(3) -0.016(3) -0.006(2)
O5 0.132(9) 0.094(6) 0.165(9) 0.053(6) -0.016(7) -0.016(6)
O4 0.070(5) 0.110(7) 0.207(12) 0.026(8) -0.015(6) -0.001(5)
O6 0.160(10) 0.137(9) 0.106(6) 0.037(7) -0.056(7) -0.036(9)
O3 0.32(2) 0.266(18) 0.180(11) -0.097(15) 0.171(15) -0.07(2)
N3 0.051(3) 0.050(3) 0.051(3) -0.007(3) -0.010(3) 0.004(3)
N4 0.041(3) 0.053(3) 0.043(3) 0.004(3) -0.003(2) -0.009(3)
N1 0.054(4) 0.053(3) 0.056(4) 0.005(3) -0.010(3) -0.006(3)
N2 0.046(3) 0.055(3) 0.060(4) -0.016(3) -0.007(3) 0.008(3)
C13 0.042(4) 0.047(3) 0.084(5) 0.040(3) 0.032(4) 0.014(3)
C6 0.060(5) 0.056(4) 0.070(5) -0.021(4) -0.005(4) 0.013(4)
C4 0.086(7) 0.054(5) 0.090(7) -0.020(5) -0.001(6) -0.016(5)
C14 0.048(4) 0.059(4) 0.056(4) 0.012(3) -0.002(3) -0.009(3)
C7 0.097(9) 0.056(6) 0.135(10) -0.020(6) -0.027(8) 0.028(6)
C15 0.092(8) 0.060(5) 0.098(8) 0.021(5) -0.017(7) -0.033(6)
C12 0.073(6) 0.054(5) 0.087(7) 0.018(4) -0.010(5) 0.003(4)
C3 0.104(9) 0.084(6) 0.076(7) -0.010(6) -0.010(6) -0.043(6)
C2 0.106(10) 0.093(8) 0.159(14) 0.046(9) -0.076(10) -0.049(7)
C11 0.097(9) 0.076(6) 0.093(8) 0.004(6) -0.032(7) 0.025(6)
C9 0.082(7) 0.060(5) 0.127(9) -0.021(6) -0.049(7) 0.019(5)
C1 0.084(8) 0.080(7) 0.140(11) 0.036(7) -0.056(8) -0.034(6)
C10 0.093(8) 0.079(7) 0.120(10) -0.022(7) -0.054(8) 0.038(5)
C5 0.063(5) 0.050(4) 0.053(4) -0.012(3) 0.007(3) -0.006(3)
C8 0.25(3) 0.21(3) 0.21(3) 0.11(2) 0.04(2) 0.13(3)

loop_
_atom_type_symbol
_atom_type_description
_atom_type_scat_dispersion_real
_atom_type_scat_dispersion_imag
_atom_type_scat_source
C C 0.0033 0.0016 'International Tables Vol C Tables 4.2.6.8 and 6.1.1.4'
H H 0.0000 0.0000 'International Tables Vol C Tables 4.2.6.8 and 6.1.1.4'
Cl Cl 0.1484 0.1585 'International Tables Vol C Tables 4.2.6.8 and 6.1.1.4'
Cu Cu 0.3201 1.2651 'International Tables Vol C Tables 4.2.6.8 and 6.1.1.4'
N N 0.0061 0.0033 'International Tables Vol C Tables 4.2.6.8 and 6.1.1.4'
O O 0.0106 0.0060 'International Tables Vol C Tables 4.2.6.8 and 6.1.1.4'

loop_
_geom_angle_atom_site_label_1
_geom_angle_atom_site_label_2
_geom_angle_atom_site_label_3
_geom_angle
_geom_angle_site_symmetry_1
_geom_angle_site_symmetry_3
_geom_angle_publ_flag
N2 Cu1 N4 93.2(3) . . ?
N2 Cu1 N3 171.6(3) . . ?
N4 Cu1 N3 80.2(3) . . ?
N2 Cu1 N1 80.1(3) . . ?
N4 Cu1 N1 173.1(3) . . ?
N3 Cu1 N1 106.3(3) . . ?
O3 Cl1 O6 135.9(16) . . ?
O3 Cl1 O4 109.9(15) . . ?
O6 Cl1 O4 102.1(8) . . ?
O3 Cl1 O5 104.3(12) . . ?
O6 Cl1 O5 99.5(7) . . ?
O4 Cl1 O5 99.2(7) . . ?
N2 O1 H1A 109.5 . . ?
C9 N3 C13 120.5(8) . . ?
C9 N3 Cu1 130.0(7) . . ?
C13 N3 Cu1 109.5(5) . . ?
C14 N4 O2 120.4(7) . . ?
C14 N4 Cu1 117.1(6) . . ?
O2 N4 Cu1 122.4(5) . . ?
C1 N1 C5 117.0(10) . . ?
C1 N1 Cu1 130.8(8) . . ?
C5 N1 Cu1 111.9(6) . . ?
C6 N2 O1 118.1(7) . . ?
C6 N2 Cu1 118.3(6) . . ?
O1 N2 Cu1 123.6(5) . . ?
C14 C13 C12 131.5(9) . . ?
C14 C13 N3 114.1(6) . . ?
C12 C13 N3 113.4(9) . . ?
N2 C6 C5 112.6(8) . . ?
N2 C6 C7 123.7(9) . . ?
C5 C6 C7 123.6(9) . . ?
C3 C4 C5 119.5(12) . . ?
C3 C4 H4 120.3 . . ?
C5 C4 H4 120.3 . . ?
N4 C14 C13 118.7(8) . . ?
N4 C14 C15 125.6(8) . . ?
C13 C14 C15 114.9(9) . . ?
C8 C7 C6 111.6(14) . . ?
C8 C7 H7A 109.3 . . ?
C6 C7 H7A 109.3 . . ?
C8 C7 H7B 109.3 . . ?
C6 C7 H7B 109.3 . . ?
H7A C7 H7B 108.0 . . ?
C14 C15 H15A 109.5 . . ?
C14 C15 H15B 109.5 . . ?
H15A C15 H15B 109.5 . . ?
C14 C15 H15C 109.5 . . ?
H15A C15 H15C 109.5 . . ?
H15B C15 H15C 109.5 . . ?
C13 C12 C11 124.0(11) . . ?
C13 C12 H12 118.0 . . ?
C11 C12 H12 118.0 . . ?
C4 C3 C2 118.7(11) . . ?
C4 C3 H3 120.6 . . ?
C2 C3 H3 120.6 . . ?
C1 C2 C3 119.1(12) . . ?
C1 C2 H2A 120.4 . . ?
C3 C2 H2A 120.4 . . ?
C10 C11 C12 119.1(10) . . ?
C10 C11 H11 120.5 . . ?
C12 C11 H11 120.5 . . ?
N3 C9 C10 123.1(11) . . ?
N3 C9 H9 118.4 . . ?
C10 C9 H9 118.4 . . ?
N1 C1 C2 123.7(14) . . ?
N1 C1 H1 118.2 . . ?
C2 C1 H1 118.2 . . ?
C11 C10 C9 119.3(11) . . ?
C11 C10 H10 120.4 . . ?
C9 C10 H10 120.4 . . ?
N1 C5 C4 122.0(10) . . ?
N1 C5 C6 116.7(7) . . ?
C4 C5 C6 121.3(9) . . ?
C7 C8 H8A 109.5 . . ?
C7 C8 H8B 109.5 . . ?
H8A C8 H8B 109.5 . . ?
C7 C8 H8C 109.5 . . ?
H8A C8 H8C 109.5 . . ?
H8B C8 H8C 109.5 . . ?

loop_
_geom_bond_atom_site_label_1
_geom_bond_atom_site_label_2
_geom_bond_distance
_geom_bond_site_symmetry_2
_geom_bond_publ_flag
Cu1 N2 1.983(7) . ?
Cu1 N4 1.994(6) . ?
Cu1 N3 2.006(7) . ?
Cu1 N1 2.019(7) . ?
Cl1 O3 1.255(13) . ?
Cl1 O6 1.411(10) . ?
Cl1 O4 1.425(10) . ?
Cl1 O5 1.520(10) . ?
O1 N2 1.337(10) . ?
O1 H1A 0.8200 . ?
O2 N4 1.359(8) . ?
N3 C9 1.322(13) . ?
N3 C13 1.486(12) . ?
N4 C14 1.242(11) . ?
N1 C1 1.325(14) . ?
N1 C5 1.344(12) . ?
N2 C6 1.278(12) . ?
C13 C14 1.357(13) . ?
C13 C12 1.376(11) . ?
C6 C5 1.479(13) . ?
C6 C7 1.508(14) . ?
C4 C3 1.345(18) . ?
C4 C5 1.397(12) . ?
C4 H4 0.9300 . ?
C14 C15 1.515(13) . ?
C7 C8 1.48(3) . ?
C7 H7A 0.9700 . ?
C7 H7B 0.9700 . ?
C15 H15A 0.9600 . ?
C15 H15B 0.9600 . ?
C15 H15C 0.9600 . ?
C12 C11 1.441(17) . ?
C12 H12 0.9300 . ?
C3 C2 1.37(2) . ?
C3 H3 0.9300 . ?
C2 C1 1.37(2) . ?
C2 H2A 0.9300 . ?
C11 C10 1.32(2) . ?
C11 H11 0.9300 . ?
C9 C10 1.415(17) . ?
C9 H9 0.9300 . ?
C1 H1 0.9300 . ?
C10 H10 0.9300 . ?
C8 H8A 0.9600 . ?
C8 H8B 0.9600 . ?
C8 H8C 0.9600 . ?

loop_
_geom_torsion_atom_site_label_1
_geom_torsion_atom_site_label_2
_geom_torsion_atom_site_label_3
_geom_torsion_atom_site_label_4
_geom_torsion
_geom_torsion_site_symmetry_1
_geom_torsion_site_symmetry_2
_geom_torsion_site_symmetry_3
_geom_torsion_site_symmetry_4
_geom_torsion_publ_flag
C9 N3 C13 C14 179.0(10) . . . . ?
Cu1 N3 C13 C14 -1.4(9) . . . . ?
C9 N3 C13 C12 9.1(13) . . . . ?
Cu1 N3 C13 C12 -171.3(7) . . . . ?
O1 N2 C6 C5 -179.0(8) . . . . ?
Cu1 N2 C6 C5 1.5(11) . . . . ?
O1 N2 C6 C7 -2.1(15) . . . . ?
Cu1 N2 C6 C7 178.4(10) . . . . ?
O2 N4 C14 C13 174.5(7) . . . . ?
Cu1 N4 C14 C13 -7.6(11) . . . . ?
O2 N4 C14 C15 5.7(14) . . . . ?
Cu1 N4 C14 C15 -176.4(8) . . . . ?
C12 C13 C14 N4 173.6(10) . . . . ?
N3 C13 C14 N4 5.9(12) . . . . ?
C12 C13 C14 C15 -16.5(16) . . . . ?
N3 C13 C14 C15 175.9(8) . . . . ?
N2 C6 C7 C8 -99.1(19) . . . . ?
C5 C6 C7 C8 77.5(19) . . . . ?
C14 C13 C12 C11 -175.0(11) . . . . ?
N3 C13 C12 C11 -7.2(16) . . . . ?
C5 C4 C3 C2 -0.8(19) . . . . ?
C4 C3 C2 C1 0(2) . . . . ?
C13 C12 C11 C10 2(2) . . . . ?
C13 N3 C9 C10 -6.2(19) . . . . ?
Cu1 N3 C9 C10 174.2(10) . . . . ?
C5 N1 C1 C2 1(2) . . . . ?
Cu1 N1 C1 C2 -172.0(13) . . . . ?
C3 C2 C1 N1 0(3) . . . . ?
C12 C11 C10 C9 1(2) . . . . ?
N3 C9 C10 C11 1(2) . . . . ?
C1 N1 C5 C4 -1.9(15) . . . . ?
Cu1 N1 C5 C4 172.4(8) . . . . ?
C1 N1 C5 C6 178.1(10) . . . . ?
Cu1 N1 C5 C6 -7.6(10) . . . . ?
C3 C4 C5 N1 1.9(16) . . . . ?
C3 C4 C5 C6 -178.1(10) . . . . ?
N2 C6 C5 N1 4.3(12) . . . . ?
C7 C6 C5 N1 -172.6(11) . . . . ?
N2 C6 C5 C4 -175.7(10) . . . . ?
C7 C6 C5 C4 7.4(16) . . . . ?
